data_2008108
loop_
_publ_author_name
'Ueda, Kazumasa'
'Iwamatsu, Masaki'
'Sugimoto, Toyonari'

_publ_section_title
;
 1,3,4,6-Tetrathiapentalene-5-spiro-2'-indan-2,1',3'-trione and its
 2-thione analogue
;
_journal_issue 1
_journal_name_full 'Acta Crystallographica Section C'
_journal_page_first IUC9800077
_journal_paper_doi 10.1107/S0108270199099928
_journal_volume 55
_journal_year 1999
_chemical_formula_moiety 'C12 H4 O2 S5'
_chemical_formula_sum 'C12 H4 O2 S5'
_chemical_formula_weight 340.46
_space_group_IT_number 14
_symmetry_cell_setting monoclinic
_symmetry_space_group_name_Hall '-P 2ybc'
_symmetry_space_group_name_H-M 'P 1 21/c 1'
_audit_creation_method 'from TEXRAY.INF file'
_cell_angle_alpha 90
_cell_angle_beta 94.820(10)
_cell_angle_gamma 90
_cell_formula_units_Z 4
_cell_length_a 8.649(2)
_cell_length_b 9.679(2)
_cell_length_c 15.721(2)
_cell_measurement_reflns_used 25
_cell_measurement_temperature 293.2
_cell_measurement_theta_max 28.3
_cell_measurement_theta_min 27.7
_cell_volume 1311.4(4)
_computing_cell_refinement 'MSC/AFC Diffractometer Control Software'
_computing_data_collection
;
MSC/AFC Diffractometer Control Software
(Molecular Structure Corporation, 1988)
;
_computing_data_reduction 'TEXSAN (Molecular Structure Corporation, 1993)'
_computing_molecular_graphics 'ORTEPII (Johnson, 1976)'
_computing_publication_material TEXSAN
_computing_structure_refinement TEXSAN
_computing_structure_solution 'SHELXS86 (Sheldrick, 1985)'
_diffrn_ambient_temperature 293.2
_diffrn_measurement_device_type 'Rigaku AFC-7R'
_diffrn_measurement_method \w-2\q
_diffrn_radiation_monochromator graphite
_diffrn_radiation_source 'Rigaku rotating anode'
_diffrn_radiation_type 'Cu K\a'
_diffrn_radiation_wavelength 1.5418
_diffrn_reflns_av_R_equivalents 0.099
_diffrn_reflns_av_sigmaI/netI 0.040
_diffrn_reflns_limit_h_max 10
_diffrn_reflns_limit_h_min 0
_diffrn_reflns_limit_k_max 11
_diffrn_reflns_limit_k_min 0
_diffrn_reflns_limit_l_max 18
_diffrn_reflns_limit_l_min -18
_diffrn_reflns_number 2604
_diffrn_reflns_reduction_process 'Lp corrections applied'
_diffrn_reflns_theta_max 70.03
_diffrn_reflns_theta_min 2.82
_diffrn_standards_decay_% 0.27
_diffrn_standards_interval_count 150
_diffrn_standards_number 3
_exptl_absorpt_coefficient_mu 8.091
_exptl_absorpt_correction_T_max 0.667
_exptl_absorpt_correction_T_min 0.424
_exptl_absorpt_correction_type '\y scan'
_exptl_absorpt_process_details '(North et al., 1968)'
_exptl_crystal_colour 'dark red'
_exptl_crystal_density_diffrn 1.724
_exptl_crystal_density_method 'not measured'
_exptl_crystal_description prismatic
_exptl_crystal_F_000 688.00
_exptl_crystal_size_max 0.12
_exptl_crystal_size_mid 0.10
_exptl_crystal_size_min 0.05
_refine_diff_density_max 0.37
_refine_diff_density_min -0.41
_refine_ls_extinction_method none
_refine_ls_goodness_of_fit_ref 1.272
_refine_ls_hydrogen_treatment refall
_refine_ls_matrix_type full
_refine_ls_number_constraints 0
_refine_ls_number_parameters 188
_refine_ls_number_reflns 2099
_refine_ls_number_restraints 0
_refine_ls_R_factor_all 0.041
_refine_ls_R_factor_gt 0.041
_refine_ls_shift/su_max 0.015
_refine_ls_shift/su_mean 0.001
_refine_ls_structure_factor_coef F
_refine_ls_weighting_details 'w = 1/[\s^2^(Fo) + 0.00160|Fo|^2^]'
_refine_ls_weighting_scheme calc
_refine_ls_wR_factor_ref 0.061
_reflns_number_gt 2099
_reflns_number_total 2439
_reflns_threshold_expression I>2\s(I)
_cod_data_source_file qa0074.cif
_cod_data_source_block 1
_cod_original_sg_symbol_H-M 'P 21/c'
_cod_database_code 2008108

loop_
_symmetry_equiv_pos_as_xyz
x,y,z
-x,1/2+y,1/2-z
-x,-y,-z
x,1/2-y,1/2+z

loop_
_atom_site_aniso_label
_atom_site_aniso_U_11
_atom_site_aniso_U_22
_atom_site_aniso_U_33
_atom_site_aniso_U_12
_atom_site_aniso_U_13
_atom_site_aniso_U_23
S1 0.0387(4) 0.0346(4) 0.0438(4) 0.0093(3) 0.0103(3) 0.0074(3)
S2 0.0580(5) 0.0305(4) 0.0539(5) 0.0110(3) 0.0258(4) 0.0053(3)
S3 0.0328(3) 0.0315(4) 0.0402(4) 0.0044(2) 0.0077(3) -0.0009(3)
S4 0.0385(4) 0.0301(4) 0.0493(4) 0.0059(3) 0.0118(3) 0.0088(3)
S5 0.0449(4) 0.0478(4) 0.0380(4) -0.0047(3) 0.0029(3) 0.0016(3)
O1 0.0450(10) 0.0510(10) 0.0480(10) -0.0151(10) -0.0027(9) -0.0072(10)
O2 0.0600(10) 0.096(2) 0.0350(10) -0.0080(10) -0.0030(10) -0.0010(10)
C1 0.0350(10) 0.0300(10) 0.0390(10) 0.0050(10) 0.0090(10) 0.0020(10)
C2 0.0340(10) 0.0290(10) 0.0420(10) 0.0030(10) 0.0080(10) 0.0030(10)
C3 0.0390(10) 0.0290(10) 0.046(2) 0.0030(10) 0.0130(10) 0.0060(10)
C4 0.0250(10) 0.0290(10) 0.0430(10) -0.0044(9) 0.0020(10) -0.0010(10)
C5 0.0320(10) 0.0320(10) 0.0350(10) 0.0020(10) 0.0028(10) -0.0010(10)
C6 0.0360(10) 0.0410(10) 0.036(2) 0.0040(10) 0.0000(10) -0.0030(10)
C7 0.0280(10) 0.0310(10) 0.0410(10) 0.0040(10) -0.0010(10) -0.0020(10)
C8 0.0330(10) 0.043(2) 0.067(2) -0.0030(10) 0.0000(10) -0.0050(10)
C9 0.0350(10) 0.045(2) 0.082(3) -0.0060(10) 0.013(2) 0.006(2)
C10 0.0390(10) 0.055(2) 0.059(2) 0.0060(10) 0.0170(10) 0.021(2)
C11 0.0340(10) 0.049(2) 0.041(2) 0.0080(10) 0.0060(10) 0.0090(10)
C12 0.0260(10) 0.0310(10) 0.0360(10) 0.0044(9) 0.0022(10) 0.0035(10)

loop_
_atom_site_label
_atom_site_fract_x
_atom_site_fract_y
_atom_site_fract_z
_atom_site_U_iso_or_equiv
_atom_site_thermal_displace_type
_atom_site_calc_flag
_atom_site_calc_attached_atom
_atom_site_refinement_flags
_atom_site_occupancy
S1 0.10196(8) 0.23902(7) 1.01948(5) 0.0387(2) Uani d . . 1.00
S2 0.28114(9) -0.02247(7) 1.01794(5) 0.0463(2) Uani d . . 1.00
S3 0.03102(7) 0.17530(7) 1.20584(4) 0.0346(2) Uani d . . 1.00
S4 0.20830(8) -0.07799(7) 1.20373(5) 0.0388(2) Uani d . . 1.00
S5 0.07438(8) 0.00490(8) 1.36362(5) 0.0436(2) Uani d . . 1.00
O1 0.1931(3) 0.0980(2) 0.83420(10) 0.0483(6) Uani d . . 1.00
O2 0.4731(3) 0.2466(3) 1.0885(2) 0.0638(8) Uani d . . 1.00
C1 0.2755(3) 0.1566(3) 0.9824(2) 0.0344(7) Uani d . . 1.00
C2 0.1112(3) 0.1359(3) 1.1118(2) 0.0345(6) Uani d . . 1.00
C3 0.1928(3) 0.0182(3) 1.1113(2) 0.0375(7) Uani d . . 1.00
C4 0.1014(3) 0.0312(3) 1.2628(2) 0.0322(6) Uani d . . 1.00
C5 0.2779(3) 0.1629(3) 0.8842(2) 0.0327(6) Uani d . . 1.00
C6 0.4223(3) 0.2388(3) 1.0155(2) 0.0376(7) Uani d . . 1.00
C7 0.4853(3) 0.3019(3) 0.9407(2) 0.0337(6) Uani d . . 1.00
C8 0.6124(3) 0.3893(3) 0.9377(2) 0.0476(8) Uani d . . 1.00
C9 0.6522(4) 0.4310(4) 0.8590(3) 0.0536(9) Uani d . . 1.00
C10 0.5722(4) 0.3837(4) 0.7840(2) 0.0502(9) Uani d . . 1.00
C11 0.4485(3) 0.2952(3) 0.7859(2) 0.0409(8) Uani d . . 1.00
C12 0.4047(3) 0.2564(3) 0.8660(2) 0.0313(6) Uani d . . 1.00
H8 0.671(4) 0.426(4) 0.994(2) 0.047(9) Uiso calc . . 1.00
H9 0.743(6) 0.489(5) 0.856(3) 0.070(10) Uiso calc . . 1.00
H10 0.608(5) 0.413(4) 0.731(3) 0.070(10) Uiso calc . . 1.00
H11 0.397(4) 0.259(4) 0.734(3) 0.054(10) Uiso calc . . 1.00

loop_
_atom_type_symbol
_atom_type_description
_atom_type_scat_dispersion_real
_atom_type_scat_dispersion_imag
_atom_type_scat_source
C C 0.018 0.009
;International Tables for Crystallography
(1992, Vol. C, Tables 4.2.6.8 and 6.1.1.1)
;
H H 0.000 0.000
;International Tables for Crystallography
(1992, Vol. C, Table 6.1.1.2)
;
S S 0.333 0.557
;International Tables for Crystallography
(1992, Vol. C, Tables 4.2.6.8 and 6.1.1.1)
;
O O 0.049 0.032
;International Tables for Crystallography
(1992, Vol. C, Tables 4.2.6.8 and 6.1.1.1)
;

loop_
_geom_angle_atom_site_label_1
_geom_angle_atom_site_label_2
_geom_angle_atom_site_label_3
_geom_angle
_geom_angle_publ_flag
C1 S1 C2 91.90(10) yes
C1 S2 C3 92.30(10) yes
C2 S3 C4 96.60(10) yes
C3 S4 C4 96.70(10) yes
S1 C1 S2 108.50(10) yes
S1 C1 C5 112.3(2) yes
S1 C1 C6 109.8(2) yes
S2 C1 C5 109.9(2) yes
S2 C1 C6 112.7(2) yes
C5 C1 C6 103.6(2) yes
S1 C2 S3 126.0(2) yes
S1 C2 C3 117.7(2) yes
S3 C2 C3 116.2(2) yes
S2 C3 S4 125.2(2) yes
S2 C3 C2 117.5(2) yes
S4 C3 C2 117.3(2) yes
S3 C4 S4 113.2(2) yes
S3 C4 S5 123.3(2) yes
S4 C4 S5 123.4(2) yes
O1 C5 C1 124.9(2) yes
O1 C5 C12 128.1(3) yes
C1 C5 C12 106.9(2) yes
O2 C6 C1 125.3(3) yes
O2 C6 C7 127.6(3) yes
C1 C6 C7 107.1(2) yes
C6 C7 C8 128.8(3) yes
C6 C7 C12 110.6(2) yes
C8 C7 C12 120.5(3) yes
C7 C8 C9 117.9(3) yes
C7 C8 H8 120(2) no
C9 C8 H8 121(2) no
C8 C9 C10 121.5(3) yes
C8 C9 H9 118(2) no
C10 C9 H9 119(2) no
C9 C10 C11 121.3(3) yes
C9 C10 H10 117(2) no
C11 C10 H10 121(2) no
C10 C11 C12 117.3(3) yes
C10 C11 H11 120(2) no
C12 C11 H11 121(2) no
C5 C12 C7 111.2(2) yes
C5 C12 C11 127.2(3) yes
C7 C12 C11 121.6(3) yes

loop_
_geom_bond_atom_site_label_1
_geom_bond_atom_site_label_2
_geom_bond_site_symmetry_1
_geom_bond_site_symmetry_2
_geom_bond_distance
_geom_bond_publ_flag
S1 C1 . . 1.837(3) yes
S1 C2 . . 1.758(3) yes
S2 C1 . . 1.820(3) yes
S2 C3 . . 1.755(3) yes
S3 C2 . . 1.727(3) yes
S3 C4 . . 1.740(3) yes
S4 C3 . . 1.721(3) yes
S4 C4 . . 1.726(3) yes
S5 C4 . . 1.641(3) yes
O1 C5 . . 1.206(3) yes
O2 C6 . . 1.197(4) yes
C1 C5 . . 1.548(4) yes
C1 C6 . . 1.550(4) yes
C2 C3 . . 1.340(4) yes
C5 C12 . . 1.469(4) yes
C6 C7 . . 1.470(4) yes
C7 C8 . . 1.391(4) yes
C7 C12 . . 1.385(4) yes
C8 C9 . . 1.373(5) yes
C8 H8 . . 1.04(3) no
C9 C10 . . 1.394(5) yes
C9 H9 . . 0.97(5) no
C10 C11 . . 1.373(4) yes
C10 H10 . . 0.95(4) no
C11 C12 . . 1.396(4) yes
C11 H11 . . 0.96(4) no

loop_
_geom_torsion_atom_site_label_1
_geom_torsion_atom_site_label_2
_geom_torsion_atom_site_label_3
_geom_torsion_atom_site_label_4
_geom_torsion
_geom_torsion_publ_flag
S1 C1 S2 C3 -32.4(2) yes
S1 C1 C5 O1 -70.6(3) yes
S1 C1 C5 C12 111.7(2) yes
S1 C1 C6 O2 68.3(4) yes
S1 C1 C6 C7 -112.3(2) yes
S1 C2 S3 C4 -176.5(2) yes
S1 C2 C3 S2 -0.6(3) yes
S1 C2 C3 S4 177.10(10) yes
S2 C1 S1 C2 32.1(2) yes
S2 C1 C5 O1 50.4(3) yes
S2 C1 C5 C12 -127.4(2) yes
S2 C1 C6 O2 -52.8(4) yes
S2 C1 C6 C7 126.6(2) yes
S2 C3 S4 C4 177.3(2) yes
S2 C3 C2 S3 -178.00(10) yes
S3 C2 S1 C1 157.1(2) yes
S3 C2 C3 S4 -0.3(3) yes
S3 C4 S4 C3 0.7(2) yes
S4 C3 S2 C1 -156.4(2) yes
S4 C4 S3 C2 -0.8(2) yes
S5 C4 S3 C2 177.0(2) yes
S5 C4 S4 C3 -177.1(2) yes
O2 C6 C1 C5 -171.5(3) yes
O2 C6 C7 C8 -3.4(5) yes
O2 C6 C7 C12 173.1(3) yes
O1 C5 C1 C6 171.0(3) yes
O1 C5 C12 C7 -174.3(3) yes
O1 C5 C12 C11 3.5(5) yes
C1 S1 C2 C3 -20.0(3) yes
C1 S2 C3 C2 21.1(3) yes
C1 C5 C12 C7 3.4(3) yes
C1 C5 C12 C11 -178.8(3) yes
C1 C6 C7 C8 177.3(3) yes
C1 C6 C7 C12 -6.2(3) yes
C2 S1 C1 C5 153.8(2) yes
C2 S1 C1 C6 -91.5(2) yes
C2 C3 S4 C4 -0.3(3) yes
C3 S2 C1 C5 -155.6(2) yes
C3 S2 C1 C6 89.4(2) yes
C3 C2 S3 C4 0.6(2) yes
C5 C1 C6 C7 7.8(3) yes
C5 C12 C7 C6 1.8(3) yes
C5 C12 C7 C8 178.6(2) yes
C5 C12 C11 C10 -179.5(3) yes
C6 C1 C5 C12 -6.8(3) yes
C6 C7 C8 C9 177.6(3) yes
C6 C7 C12 C11 -176.1(2) yes
C7 C8 C9 C10 -2.4(5) yes
C7 C12 C11 C10 -1.9(4) yes
C8 C7 C12 C11 0.7(4) yes
C8 C9 C10 C11 1.1(5) yes
C9 C8 C7 C12 1.5(4) yes
C9 C10 C11 C12 1.0(5) yes

loop_
_cod_related_entry_id
_cod_related_entry_database
_cod_related_entry_code
1 ChemSpider 21136625
